data_4068576
loop_
_publ_author_name
'Klahn, Marcus'
'Baumann, Wolfgang'
'Arndt, Perdita'
'Burlakov, Vladimir V.'
'Schareina, Thomas'
'Spannenberg, Anke'
'Rosenthal, Uwe'

_publ_section_title
;
 Synthesis and Characterization of Chiral Group 4 Metallocene Alkyne
 Complexes: (\h5-menthyl-C5H4)2M(\h2-Me3SiC2SiMe3), M = Ti, Zr&#x22A5;
;
_journal_issue 3
_journal_name_full Organometallics
_journal_page_first 915
_journal_paper_doi 10.1021/om8009624
_journal_volume 28
_journal_year 2009
_chemical_formula_sum 'C38 H64 Si2 Ti'
_chemical_formula_weight 624.97
_chemical_name_systematic
; 
 ? 
;
_space_group_IT_number 5
_symmetry_cell_setting monoclinic
_symmetry_space_group_name_Hall 'C 2y'
_symmetry_space_group_name_H-M 'C 1 2 1'
_atom_sites_solution_hydrogens geom
_atom_sites_solution_primary direct
_atom_sites_solution_secondary difmap
_audit_creation_method SHELXL-97
_cell_angle_alpha 90.00
_cell_angle_beta 121.43(3)
_cell_angle_gamma 90.00
_cell_formula_units_Z 2
_cell_length_a 15.750(3)
_cell_length_b 9.6744(19)
_cell_length_c 15.032(3)
_cell_measurement_reflns_used 2000
_cell_measurement_temperature 200(2)
_cell_measurement_theta_max 24
_cell_measurement_theta_min 4
_cell_volume 1954.4(9)
_computing_cell_refinement STOE-CELL
_computing_data_collection STOE-EXPOSE
_computing_data_reduction STOE-INTEGRATE
_computing_molecular_graphics XP
_computing_structure_refinement 'SHELXL-97 (Sheldrick, 1997)'
_computing_structure_solution 'SHELXS-97 (Sheldrick, 1990)'
_diffrn_ambient_temperature 200(2)
_diffrn_measured_fraction_theta_full 0.989
_diffrn_measured_fraction_theta_max 0.989
_diffrn_measurement_device_type 'STOE-IPDS I'
_diffrn_radiation_monochromator graphite
_diffrn_radiation_source 'fine-focus sealed tube'
_diffrn_radiation_type MoK\a
_diffrn_radiation_wavelength 0.71073
_diffrn_reflns_av_R_equivalents 0.0252
_diffrn_reflns_av_sigmaI/netI 0.0507
_diffrn_reflns_limit_h_max 19
_diffrn_reflns_limit_h_min -19
_diffrn_reflns_limit_k_max 11
_diffrn_reflns_limit_k_min -11
_diffrn_reflns_limit_l_max 18
_diffrn_reflns_limit_l_min -18
_diffrn_reflns_number 6030
_diffrn_reflns_theta_full 26.01
_diffrn_reflns_theta_max 26.01
_diffrn_reflns_theta_min 2.59
_exptl_absorpt_coefficient_mu 0.303
_exptl_absorpt_correction_type none
_exptl_crystal_colour yellow
_exptl_crystal_density_diffrn 1.062
_exptl_crystal_density_method 'not measured'
_exptl_crystal_description prism
_exptl_crystal_F_000 684
_exptl_crystal_size_max 0.4
_exptl_crystal_size_mid 0.4
_exptl_crystal_size_min 0.3
_refine_diff_density_max 0.145
_refine_diff_density_min -0.178
_refine_diff_density_rms 0.033
_refine_ls_abs_structure_details 'Flack H D (1983), Acta Cryst. A39, 876-881'
_refine_ls_abs_structure_Flack 0.00(2)
_refine_ls_extinction_method none
_refine_ls_goodness_of_fit_ref 0.902
_refine_ls_hydrogen_treatment constr
_refine_ls_matrix_type full
_refine_ls_number_parameters 186
_refine_ls_number_reflns 3476
_refine_ls_number_restraints 1
_refine_ls_restrained_S_all 0.902
_refine_ls_R_factor_all 0.0363
_refine_ls_R_factor_gt 0.0284
_refine_ls_shift/su_max 0.001
_refine_ls_shift/su_mean 0.000
_refine_ls_structure_factor_coef Fsqd
_refine_ls_weighting_details 'calc w=1/[\s^2^(Fo^2^)+(0.0265P)^2^+0.0000P] where P=(Fo^2^+2Fc^2^)/3'
_refine_ls_weighting_scheme calc
_refine_ls_wR_factor_gt 0.0548
_refine_ls_wR_factor_ref 0.0562
_reflns_number_gt 2972
_reflns_number_total 3476
_reflns_threshold_expression >2sigma(I)
_cod_data_source_file om8009624_si_002.cif
_cod_data_source_block ks536m
_cod_original_cell_volume 1954.6(7)
_cod_original_sg_symbol_H-M C2
_cod_database_code 4068576

loop_
_symmetry_equiv_pos_as_xyz
'x, y, z'
'-x, y, -z'
'x+1/2, y+1/2, z'
'-x+1/2, y+1/2, -z'

loop_
_atom_site_label
_atom_site_type_symbol
_atom_site_fract_x
_atom_site_fract_y
_atom_site_fract_z
_atom_site_U_iso_or_equiv
_atom_site_adp_type
_atom_site_occupancy
_atom_site_symmetry_multiplicity
_atom_site_calc_flag
_atom_site_refinement_flags
C1 C 0.45355(13) 0.60484(18) 0.46316(14) 0.0324(4) Uani 1 1 d .
C2 C 0.44667(14) 0.31653(19) 0.32316(14) 0.0313(4) Uani 1 1 d .
C3 C 0.51339(14) 0.4267(2) 0.34708(14) 0.0359(5) Uani 1 1 d .
H3 H 0.4985 0.5123 0.3110 0.043 Uiso 1 1 calc R
C4 C 0.60600(13) 0.3886(3) 0.43364(14) 0.0399(4) Uani 1 1 d .
H4 H 0.6643 0.4440 0.4664 0.048 Uiso 1 1 calc R
C5 C 0.59718(14) 0.2551(2) 0.46285(15) 0.0375(5) Uani 1 1 d .
H5 H 0.6484 0.2033 0.5188 0.045 Uiso 1 1 calc R
C6 C 0.49928(14) 0.2110(2) 0.39491(14) 0.0345(4) Uani 1 1 d .
H6 H 0.4729 0.1237 0.3971 0.041 Uiso 1 1 calc R
C7 C 0.34167(13) 0.3093(2) 0.23144(14) 0.0338(4) Uani 1 1 d .
H7 H 0.3240 0.4015 0.1963 0.041 Uiso 1 1 calc R
C8 C 0.33232(14) 0.1997(2) 0.15149(14) 0.0390(5) Uani 1 1 d .
H8 H 0.3441 0.1080 0.1868 0.047 Uiso 1 1 calc R
C9 C 0.22542(17) 0.1968(3) 0.05895(16) 0.0590(7) Uani 1 1 d .
H9A H 0.2194 0.1264 0.0082 0.071 Uiso 1 1 calc R
H9B H 0.2087 0.2879 0.0237 0.071 Uiso 1 1 calc R
C10 C 0.15208(17) 0.1636(3) 0.09337(18) 0.0663(7) Uani 1 1 d .
H10A H 0.1659 0.0698 0.1242 0.080 Uiso 1 1 calc R
H10B H 0.0835 0.1641 0.0318 0.080 Uiso 1 1 calc R
C11 C 0.15955(15) 0.2684(3) 0.17343(16) 0.0546(6) Uani 1 1 d .
H11 H 0.1407 0.3614 0.1395 0.066 Uiso 1 1 calc R
C12 C 0.26659(14) 0.2751(2) 0.26368(15) 0.0385(5) Uani 1 1 d .
H12A H 0.2845 0.1849 0.3001 0.046 Uiso 1 1 calc R
H12B H 0.2717 0.3460 0.3137 0.046 Uiso 1 1 calc R
C13 C 0.41144(17) 0.2134(3) 0.12140(17) 0.0523(6) Uani 1 1 d .
H13 H 0.4776 0.2177 0.1878 0.063 Uiso 1 1 calc R
C14 C 0.4007(2) 0.3456(3) 0.0612(2) 0.0817(10) Uani 1 1 d .
H14A H 0.4531 0.3491 0.0446 0.122 Uiso 1 1 calc R
H14B H 0.4066 0.4259 0.1038 0.122 Uiso 1 1 calc R
H14C H 0.3355 0.3467 -0.0036 0.122 Uiso 1 1 calc R
C15 C 0.4126(2) 0.0865(3) 0.0623(2) 0.0856(9) Uani 1 1 d .
H15A H 0.4192 0.0032 0.1026 0.128 Uiso 1 1 calc R
H15B H 0.4689 0.0924 0.0519 0.128 Uiso 1 1 calc R
H15C H 0.3503 0.0820 -0.0055 0.128 Uiso 1 1 calc R
C16 C 0.08984(18) 0.2331(4) 0.2120(2) 0.0821(9) Uani 1 1 d .
H16A H 0.0212 0.2294 0.1526 0.123 Uiso 1 1 calc R
H16B H 0.0952 0.3042 0.2612 0.123 Uiso 1 1 calc R
H16C H 0.1082 0.1431 0.2470 0.123 Uiso 1 1 calc R
C17 C 0.35521(17) 0.8763(3) 0.4573(2) 0.0618(7) Uani 1 1 d .
H17A H 0.3014 0.9401 0.4123 0.093 Uiso 1 1 calc R
H17B H 0.4193 0.9237 0.4867 0.093 Uiso 1 1 calc R
H17C H 0.3465 0.8446 0.5140 0.093 Uiso 1 1 calc R
C18 C 0.22705(17) 0.6461(3) 0.3196(2) 0.0649(7) Uani 1 1 d .
H18A H 0.1764 0.7146 0.2760 0.097 Uiso 1 1 calc R
H18B H 0.2158 0.6146 0.3746 0.097 Uiso 1 1 calc R
H18C H 0.2227 0.5671 0.2766 0.097 Uiso 1 1 calc R
C19 C 0.3700(2) 0.7861(3) 0.2719(2) 0.0844(9) Uani 1 1 d .
H19A H 0.3165 0.8504 0.2269 0.127 Uiso 1 1 calc R
H19B H 0.3685 0.7066 0.2307 0.127 Uiso 1 1 calc R
H19C H 0.4343 0.8332 0.3018 0.127 Uiso 1 1 calc R
Si1 Si 0.35231(4) 0.72541(6) 0.37956(5) 0.04108(16) Uani 1 1 d .
Ti1 Ti 0.5000 0.39689(4) 0.5000 0.02680(13) Uani 1 2 d S

loop_
_atom_site_aniso_label
_atom_site_aniso_U_11
_atom_site_aniso_U_22
_atom_site_aniso_U_33
_atom_site_aniso_U_23
_atom_site_aniso_U_13
_atom_site_aniso_U_12
C1 0.0337(10) 0.0319(10) 0.0392(11) 0.0002(8) 0.0242(9) 0.0020(7)
C2 0.0347(11) 0.0325(10) 0.0309(10) 0.0005(9) 0.0201(9) 0.0015(9)
C3 0.0434(12) 0.0379(13) 0.0389(11) -0.0019(9) 0.0302(10) -0.0025(9)
C4 0.0310(10) 0.0537(12) 0.0451(11) -0.0092(13) 0.0268(9) -0.0036(12)
C5 0.0324(11) 0.0457(13) 0.0336(10) -0.0019(9) 0.0165(9) 0.0109(9)
C6 0.0386(11) 0.0325(11) 0.0335(10) -0.0008(9) 0.0195(10) 0.0031(9)
C7 0.0363(11) 0.0344(10) 0.0308(10) 0.0028(9) 0.0175(9) 0.0033(9)
C8 0.0419(12) 0.0464(13) 0.0297(10) -0.0005(9) 0.0193(10) 0.0005(10)
C9 0.0501(14) 0.088(2) 0.0338(12) -0.0111(13) 0.0182(12) -0.0044(13)
C10 0.0382(13) 0.106(2) 0.0436(14) -0.0176(14) 0.0136(12) -0.0133(14)
C11 0.0323(12) 0.0865(19) 0.0385(12) -0.0044(12) 0.0139(10) 0.0028(12)
C12 0.0346(11) 0.0487(12) 0.0307(10) -0.0044(9) 0.0160(9) 0.0013(9)
C13 0.0582(14) 0.0685(15) 0.0422(12) -0.0046(12) 0.0345(12) -0.0013(13)
C14 0.100(2) 0.099(3) 0.0703(18) 0.0069(16) 0.0611(19) -0.0133(18)
C15 0.101(2) 0.100(2) 0.088(2) -0.0235(18) 0.072(2) 0.0012(19)
C16 0.0398(14) 0.145(3) 0.0633(17) -0.0228(19) 0.0279(13) -0.0138(18)
C17 0.0453(13) 0.0416(15) 0.0990(19) -0.0133(14) 0.0380(14) 0.0013(11)
C18 0.0392(14) 0.0506(14) 0.0793(18) -0.0087(13) 0.0130(13) 0.0055(12)
C19 0.088(2) 0.098(2) 0.0812(19) 0.0479(17) 0.0534(18) 0.0437(18)
Si1 0.0363(3) 0.0357(3) 0.0520(4) 0.0058(3) 0.0236(3) 0.0093(3)
Ti1 0.0239(3) 0.0288(3) 0.0312(3) 0.000 0.0168(2) 0.000

loop_
_atom_type_symbol
_atom_type_description
_atom_type_scat_dispersion_real
_atom_type_scat_dispersion_imag
_atom_type_scat_source
C C 0.0033 0.0016 'International Tables Vol C Tables 4.2.6.8 and 6.1.1.4'
H H 0.0000 0.0000 'International Tables Vol C Tables 4.2.6.8 and 6.1.1.4'
Si Si 0.0817 0.0704 'International Tables Vol C Tables 4.2.6.8 and 6.1.1.4'
Ti Ti 0.2776 0.4457 'International Tables Vol C Tables 4.2.6.8 and 6.1.1.4'

loop_
_geom_angle_atom_site_label_1
_geom_angle_atom_site_label_2
_geom_angle_atom_site_label_3
_geom_angle
_geom_angle_site_symmetry_1
_geom_angle_site_symmetry_3
C1 C1 Si1 140.67(6) 2_656 .
C1 C1 Ti1 72.15(5) 2_656 .
Si1 C1 Ti1 147.12(10) . .
C6 C2 C3 107.00(17) . .
C6 C2 C7 126.76(17) . .
C3 C2 C7 126.00(17) . .
C6 C2 Ti1 70.50(10) . .
C3 C2 Ti1 72.26(10) . .
C7 C2 Ti1 126.73(11) . .
C2 C3 C4 108.31(18) . .
C2 C3 Ti1 74.35(10) . .
C4 C3 Ti1 69.74(9) . .
C5 C4 C3 107.99(18) . .
C5 C4 Ti1 71.85(9) . .
C3 C4 Ti1 76.12(9) . .
C4 C5 C6 107.76(18) . .
C4 C5 Ti1 73.50(10) . .
C6 C5 Ti1 75.10(10) . .
C2 C6 C5 108.93(18) . .
C2 C6 Ti1 75.98(11) . .
C5 C6 Ti1 70.41(10) . .
C2 C7 C12 112.44(15) . .
C2 C7 C8 110.91(15) . .
C12 C7 C8 108.72(15) . .
C9 C8 C13 114.32(16) . .
C9 C8 C7 109.43(16) . .
C13 C8 C7 113.88(17) . .
C8 C9 C10 111.43(17) . .
C9 C10 C11 111.4(2) . .
C12 C11 C16 110.76(18) . .
C12 C11 C10 108.97(17) . .
C16 C11 C10 112.0(2) . .
C11 C12 C7 114.08(15) . .
C15 C13 C14 111.22(19) . .
C15 C13 C8 111.1(2) . .
C14 C13 C8 113.0(2) . .
C1 Si1 C18 113.12(10) . .
C1 Si1 C17 109.89(11) . .
C18 Si1 C17 107.59(11) . .
C1 Si1 C19 108.80(11) . .
C18 Si1 C19 108.04(15) . .
C17 Si1 C19 109.35(14) . .
C1 Ti1 C1 35.69(10) 2_656 .
C1 Ti1 C5 132.73(7) 2_656 2_656
C1 Ti1 C5 116.25(7) . 2_656
C1 Ti1 C5 116.24(7) 2_656 .
C1 Ti1 C5 132.73(7) . .
C5 Ti1 C5 107.87(10) 2_656 .
C1 Ti1 C4 98.45(8) 2_656 2_656
C1 Ti1 C4 85.32(8) . 2_656
C5 Ti1 C4 34.65(8) 2_656 2_656
C5 Ti1 C4 141.48(8) . 2_656
C1 Ti1 C4 85.31(8) 2_656 .
C1 Ti1 C4 98.44(8) . .
C5 Ti1 C4 141.48(8) 2_656 .
C5 Ti1 C4 34.65(8) . .
C4 Ti1 C4 176.08(12) 2_656 .
C1 Ti1 C6 140.45(7) 2_656 .
C1 Ti1 C6 131.40(7) . .
C5 Ti1 C6 86.46(7) 2_656 .
C5 Ti1 C6 34.49(7) . .
C4 Ti1 C6 119.68(8) 2_656 .
C4 Ti1 C6 56.86(7) . .
C1 Ti1 C6 131.40(7) 2_656 2_656
C1 Ti1 C6 140.45(7) . 2_656
C5 Ti1 C6 34.49(7) 2_656 2_656
C5 Ti1 C6 86.46(7) . 2_656
C4 Ti1 C6 56.85(7) 2_656 2_656
C4 Ti1 C6 119.68(8) . 2_656
C6 Ti1 C6 82.40(9) . 2_656
C1 Ti1 C3 86.90(7) 2_656 .
C1 Ti1 C3 80.11(7) . .
C5 Ti1 C3 133.46(7) 2_656 .
C5 Ti1 C3 56.75(7) . .
C4 Ti1 C3 146.70(6) 2_656 .
C4 Ti1 C3 34.14(7) . .
C6 Ti1 C3 55.76(6) . .
C6 Ti1 C3 137.83(7) 2_656 .
C1 Ti1 C3 80.11(7) 2_656 2_656
C1 Ti1 C3 86.90(7) . 2_656
C5 Ti1 C3 56.76(7) 2_656 2_656
C5 Ti1 C3 133.46(7) . 2_656
C4 Ti1 C3 34.14(7) 2_656 2_656
C4 Ti1 C3 146.70(7) . 2_656
C6 Ti1 C3 137.83(7) . 2_656
C6 Ti1 C3 55.76(6) 2_656 2_656
C3 Ti1 C3 166.38(9) . 2_656
C1 Ti1 C2 117.43(6) 2_656 .
C1 Ti1 C2 98.12(7) . .
C5 Ti1 C2 100.15(7) 2_656 .
C5 Ti1 C2 56.74(7) . .
C4 Ti1 C2 122.01(7) 2_656 .
C4 Ti1 C2 56.52(7) . .
C6 Ti1 C2 33.52(6) . .
C6 Ti1 C2 110.98(7) 2_656 .
C3 Ti1 C2 33.39(6) . .
C3 Ti1 C2 155.49(6) 2_656 .
C1 Ti1 C2 98.12(7) 2_656 2_656
C1 Ti1 C2 117.43(6) . 2_656
C5 Ti1 C2 56.74(7) 2_656 2_656
C5 Ti1 C2 100.15(7) . 2_656
C4 Ti1 C2 56.52(7) 2_656 2_656
C4 Ti1 C2 122.01(7) . 2_656
C6 Ti1 C2 110.98(7) . 2_656
C6 Ti1 C2 33.52(6) 2_656 2_656
C3 Ti1 C2 155.49(6) . 2_656
C3 Ti1 C2 33.39(6) 2_656 2_656
C2 Ti1 C2 143.14(9) . 2_656

loop_
_geom_bond_atom_site_label_1
_geom_bond_atom_site_label_2
_geom_bond_distance
_geom_bond_site_symmetry_2
C1 C1 1.295(4) 2_656
C1 Si1 1.8420(19) .
C1 Ti1 2.1134(18) .
C2 C6 1.400(3) .
C2 C3 1.406(2) .
C2 C7 1.504(3) .
C2 Ti1 2.4594(19) .
C3 C4 1.406(3) .
C3 Ti1 2.4326(17) .
C4 C5 1.394(3) .
C4 Ti1 2.3506(16) .
C5 C6 1.400(3) .
C5 Ti1 2.3296(17) .
C6 Ti1 2.3896(19) .
C7 C12 1.530(2) .
C7 C8 1.551(3) .
C8 C9 1.526(3) .
C8 C13 1.537(3) .
C9 C10 1.526(3) .
C10 C11 1.531(3) .
C11 C12 1.517(3) .
C11 C16 1.524(3) .
C13 C15 1.521(3) .
C13 C14 1.524(3) .
C17 Si1 1.855(2) .
C18 Si1 1.854(2) .
C19 Si1 1.874(3) .
Ti1 C1 2.1134(18) 2_656
Ti1 C5 2.3296(17) 2_656
Ti1 C4 2.3506(16) 2_656
Ti1 C6 2.3897(19) 2_656
Ti1 C3 2.4326(17) 2_656
Ti1 C2 2.4594(19) 2_656
